data_2212902
loop_
_publ_author_name
'Lars Duelund'
'Alan Hazell'
'Hans Toftlund'

_publ_section_title
;(1,1,1-Tris{[<i>N</i>-(2-pyridylmethyl)-<i>N</i>-methylamino]methyl}ethane-\k^6^<i>N</i>)manganese(II)
 bis(perchlorate)
;
_journal_coeditor_code HB2327
_journal_issue 4
_journal_name_full 'Acta Crystallographica Section E'
_journal_page_first m1177
_journal_page_last m1178
_journal_paper_doi 10.1107/S1600536807012020
_journal_volume 63
_journal_year 2007
_chemical_formula_iupac '[Mn (C26 H36 N6)] (Cl O4)2'
_chemical_formula_moiety 'C26 H36 Mn N6 2+ , 2Cl O4 -'
_chemical_formula_sum 'C26 H36 Cl2 Mn N6 O8'
_chemical_formula_weight 686.45
_chemical_name_common '[Mn(tptMetame)](ClO4)2'
_chemical_name_systematic
;
(1,1,1-Tris{[N-(2-pyridylmethyl)-N-methylamino]methyl}ethane-
\k^6^N)manganese(II) bis(perchlorate)
;
_space_group_IT_number 14
_symmetry_cell_setting monoclinic
_symmetry_space_group_name_Hall '-P 2yn'
_symmetry_space_group_name_H-M 'P 1 21/n 1'
_atom_type_scat_source IntTabIV
_cell_angle_alpha 90.0
_cell_angle_beta 94.064(2)
_cell_angle_gamma 90.0
_cell_formula_units_Z 4
_cell_length_a 10.3685(10)
_cell_length_b 20.924(2)
_cell_length_c 14.1957(14)
_cell_measurement_reflns_used 5800
_cell_measurement_temperature 120
_cell_measurement_theta_max 30.0
_cell_measurement_theta_min 1.95
_cell_volume 3072.0(5)
_computing_cell_refinement 'SAINT (Siemens, 1995)'
_computing_data_collection 'SMART (Siemens, 1995)'
_computing_data_reduction SAINT
_computing_molecular_graphics 'ORTEPIII (Burnett & Johnson, 1996) and KRYSTAL'
_computing_publication_material KRYSTAL
_computing_structure_refinement 'modified ORFLS (Busing <i>et al.</i>,  1962) and KRYSTAL'
_computing_structure_solution 'SIR97 (Altomare <i>et al.</i>,  1997) and KRYSTAL (Hazell, 1995)'
_diffrn_ambient_temperature 120
_diffrn_measured_fraction_theta_full 1.000
_diffrn_measured_fraction_theta_max 1.000
_diffrn_measurement_device 'Siemens SMART CCD area-detector'
_diffrn_measurement_method \w
_diffrn_radiation_monochromator graphite
_diffrn_radiation_source 'x-ray tube'
_diffrn_radiation_type 'Mo K\a'
_diffrn_radiation_wavelength 0.71073
_diffrn_reflns_av_R_equivalents 0.036
_diffrn_reflns_limit_h_max 14
_diffrn_reflns_limit_h_min -12
_diffrn_reflns_limit_k_max 29
_diffrn_reflns_limit_k_min -29
_diffrn_reflns_limit_l_max 19
_diffrn_reflns_limit_l_min -18
_diffrn_reflns_number 36661
_diffrn_reflns_reduction_process 36661
_diffrn_reflns_theta_full 30.0
_diffrn_reflns_theta_max 30.0
_diffrn_reflns_theta_min 1.95
_diffrn_standards_decay_% 0
_exptl_absorpt_coefficient_mu 0.661
_exptl_absorpt_correction_T_max 0.889
_exptl_absorpt_correction_T_min 0.739
_exptl_absorpt_correction_type integration
_exptl_absorpt_process_details '(XPREP; Siemens, 1995)'
_exptl_crystal_colour 'pale yellow'
_exptl_crystal_density_diffrn 1.484
_exptl_crystal_density_method 'not measured'
_exptl_crystal_description block
_exptl_crystal_F_000 1428
_exptl_crystal_size_max 0.34
_exptl_crystal_size_mid 0.28
_exptl_crystal_size_min 0.24
_refine_diff_density_max 0.57(8)
_refine_diff_density_min -0.67(8)
_refine_ls_extinction_method none
_refine_ls_goodness_of_fit_ref 1.005
_refine_ls_hydrogen_treatment constr
_refine_ls_matrix_type full
_refine_ls_number_constraints 14
_refine_ls_number_parameters 408
_refine_ls_number_reflns 6851
_refine_ls_number_restraints 0
_refine_ls_R_factor_gt 0.031
_refine_ls_shift/su_max 0.00097
_refine_ls_shift/su_mean 0.00007
_refine_ls_structure_factor_coef F
_refine_ls_weighting_details 'w = 1/{[\s~cs~(F^2^)+B+ (1+A)^2^]^1/2^-|F|}^2^, where A = 0.03 and B = 0.30'
_refine_ls_weighting_scheme calc
_refine_ls_wR_factor_ref 0.036
_reflns_number_gt 6851
_reflns_number_total 8956
_reflns_threshold_expression I>3\s(I)
_cod_data_source_file hb2327.cif
_cod_data_source_block I
_cod_depositor_comments
;
The following automatic conversions were performed:

'_atom_site_thermal_displace_type' tag value 'Uij' was replaced with
'Uani' value 44 times.

Automatic conversion script
Id: cif_fix_values 1646 2011-03-28 12:23:43Z adriana 
;
_cod_original_sg_symbol_H-M 'P 21/n'
_cod_database_code 2212902
_cod_database_fobs_code 2212902

loop_
_symmetry_equiv_pos_as_xyz
+x,+y,+z
-x,-y,-z
1/2+x,1/2-y,1/2+z
1/2-x,1/2+y,1/2-z

loop_
_atom_site_aniso_label
_atom_site_aniso_U_11
_atom_site_aniso_U_22
_atom_site_aniso_U_33
_atom_site_aniso_U_12
_atom_site_aniso_U_13
_atom_site_aniso_U_23
Mn1 0.01790(10) 0.01600(10) 0.01810(10) -0.00060(10) -0.00090(10) 0.00230(10)
N1 0.0261(7) 0.0200(6) 0.0223(7) 0.0015(5) -0.0019(5) 0.0026(5)
N2 0.0247(7) 0.0197(6) 0.0275(7) -0.0027(5) -0.0033(6) 0.0045(5)
N3 0.0187(6) 0.0206(6) 0.0205(7) 0.0001(5) 0.0000(5) 0.0010(5)
N4 0.0215(7) 0.0198(6) 0.0214(7) -0.0001(5) 0.0004(5) 0.0005(5)
N5 0.0187(6) 0.0208(6) 0.0202(7) -0.0004(5) 0.0025(5) 0.0035(5)
N6 0.0218(7) 0.0234(7) 0.0214(7) -0.0020(5) -0.0001(5) 0.0048(5)
C1 0.0275(9) 0.0276(8) 0.0236(8) 0.0038(7) 0.0001(7) 0.0039(6)
C2 0.0375(10) 0.0360(10) 0.0240(9) 0.0120(8) 0.0029(7) 0.0027(7)
C3 0.0542(13) 0.0274(9) 0.0275(10) 0.0154(8) 0.0016(8) -0.0016(7)
C4 0.0481(11) 0.0205(8) 0.0303(9) 0.0024(8) -0.0038(8) 0.0008(7)
C5 0.0332(9) 0.0201(7) 0.0213(8) 0.0007(7) -0.0041(7) 0.0038(6)
C6 0.0316(9) 0.0192(8) 0.0299(9) -0.0043(7) -0.0025(7) 0.0058(6)
C7 0.0378(10) 0.0249(8) 0.0322(10) -0.0063(7) -0.0104(8) 0.0015(7)
C8 0.0222(8) 0.0257(8) 0.0346(10) -0.0056(6) 0.0001(7) 0.0086(7)
C9 0.0220(8) 0.0269(8) 0.0262(8) -0.0022(6) 0.0039(6) 0.0076(7)
C10 0.0271(9) 0.0421(11) 0.0372(10) -0.0024(8) 0.0100(8) 0.0122(8)
C11 0.0274(9) 0.0290(9) 0.0238(8) -0.0028(7) 0.0044(7) 0.0070(7)
C12 0.0299(9) 0.0306(9) 0.0250(9) 0.0000(7) -0.0036(7) 0.0078(7)
C13 0.0282(9) 0.0265(8) 0.0199(8) -0.0021(7) 0.0017(6) -0.0007(6)
C14 0.0239(8) 0.0191(7) 0.0222(8) 0.0009(6) 0.0005(6) 0.0018(6)
C15 0.0301(9) 0.0266(8) 0.0254(9) -0.0017(7) -0.0048(7) -0.0016(6)
C16 0.0238(9) 0.0258(8) 0.0394(10) -0.0020(7) -0.0061(7) -0.0014(7)
C17 0.0198(8) 0.0230(8) 0.0381(10) 0.0002(6) 0.0031(7) 0.0019(7)
C18 0.0230(8) 0.0204(7) 0.0259(8) 0.0012(6) 0.0034(6) 0.0006(6)
C19 0.0214(8) 0.0262(8) 0.0258(8) 0.0016(6) 0.0064(6) 0.0046(6)
C20 0.0272(9) 0.0201(8) 0.0283(9) 0.0002(6) 0.0049(7) 0.0038(6)
C21 0.0183(7) 0.0245(8) 0.0238(8) 0.0007(6) -0.0006(6) 0.0053(6)
C22 0.0190(7) 0.0185(7) 0.0227(8) -0.0017(6) -0.0004(6) 0.0021(6)
C23 0.0232(8) 0.0247(8) 0.0239(8) -0.0019(6) -0.0048(6) 0.0035(6)
C24 0.0335(9) 0.0264(8) 0.0191(8) -0.0031(7) -0.0025(7) 0.0006(6)
C25 0.0305(9) 0.0246(8) 0.0237(8) 0.0004(7) 0.0049(7) -0.0035(6)
C26 0.0223(8) 0.0227(8) 0.0254(8) 0.0030(6) 0.0015(6) 0.0003(6)
Cl1 0.0189(2) 0.0256(2) 0.0265(2) -0.00200(10) 0.00370(10) -0.00630(10)
Cl2 0.0545(3) 0.0273(11) 0.0262(3) 0.0093(3) 0.0101(3) 0.0043(7)
Cl2' 0.0545(3) 0.0273(11) 0.0262(3) 0.0093(3) 0.0101(3) 0.0043(7)
O1 0.0270(10) 0.0620(10) 0.0390(10) -0.0060(10) -0.0020(10) 0.0150(10)
O2 0.0230(10) 0.0460(10) 0.0390(10) -0.0080(10) 0.0110(10) -0.0150(10)
O3 0.0210(10) 0.0480(10) 0.0460(10) -0.0110(10) 0.0070(10) -0.0210(10)
O4 0.0520(10) 0.0290(10) 0.0500(10) 0.0070(10) 0.0190(10) -0.0030(10)
O5 0.115(3) 0.076(2) 0.082(2) 0.060(2) 0.058(2) 0.0370(10)
O6 0.096(2) 0.092(2) 0.087(2) -0.039(2) -0.006(2) 0.022(2)
O7 0.086(2) 0.0400(10) 0.106(2) 0.034(2) 0.039(2) 0.0300(10)
O8 0.213(4) 0.080(2) 0.0250(10) -0.053(2) 0.007(2) -0.0020(10)

loop_
_atom_site_type_symbol
_atom_site_label
_atom_site_fract_x
_atom_site_fract_y
_atom_site_fract_z
_atom_site_U_iso_or_equiv
_atom_site_thermal_displace_type
_atom_site_occupancy
Mn Mn1 0.48468(2) 0.152610(10) 0.36524(2) 0.01750(10) Uani 1.
N N1 0.36220(10) 0.24088(6) 0.37300(10) 0.0230(7) Uani 1.
N N2 0.63430(10) 0.23436(6) 0.37272(10) 0.0242(7) Uani 1.
N N3 0.50670(10) 0.13368(6) 0.51825(9) 0.0200(6) Uani 1.
N N4 0.32920(10) 0.08267(6) 0.32165(9) 0.0210(7) Uani 1.
N N5 0.65640(10) 0.08312(6) 0.38221(9) 0.0199(6) Uani 1.
N N6 0.49120(10) 0.14771(6) 0.20548(9) 0.0223(7) Uani 1.
C C1 0.2415(2) 0.24490(8) 0.40150(10) 0.0263(9) Uani 1.
C C2 0.1857(2) 0.30194(9) 0.42600(10) 0.0325(10) Uani 1.
C C3 0.2581(2) 0.35719(9) 0.42260(10) 0.0364(11) Uani 1.
C C4 0.3814(2) 0.35392(8) 0.39170(10) 0.0333(10) Uani 1.
C C5 0.4304(2) 0.29521(8) 0.36620(10) 0.0251(8) Uani 1.
C C6 0.5607(2) 0.28817(8) 0.32760(10) 0.0271(9) Uani 1.
C C7 0.6795(2) 0.25788(8) 0.46880(10) 0.0323(9) Uani 1.
C C8 0.7477(2) 0.21794(8) 0.31760(10) 0.0276(9) Uani 1.
C C9 0.7385(2) 0.15820(8) 0.25350(10) 0.0249(8) Uani 1.
C C10 0.8608(2) 0.16080(10) 0.19710(10) 0.0351(10) Uani 1.
C C11 0.6251(2) 0.15934(8) 0.17620(10) 0.0266(8) Uani 1.
C C12 0.3991(2) 0.19097(9) 0.15170(10) 0.0287(9) Uani 1.
C C13 0.4479(2) 0.08159(8) 0.18050(10) 0.0249(8) Uani 1.
C C14 0.3285(2) 0.06461(7) 0.23040(10) 0.0218(8) Uani 1.
C C15 0.2241(2) 0.03231(8) 0.18580(10) 0.0277(9) Uani 1.
C C16 0.1190(2) 0.01746(8) 0.23730(10) 0.0300(9) Uani 1.
C C17 0.1209(2) 0.03453(8) 0.33140(10) 0.0269(9) Uani 1.
C C18 0.2274(2) 0.06707(7) 0.37080(10) 0.0230(8) Uani 1.
C C19 0.7503(2) 0.09457(8) 0.30840(10) 0.0242(8) Uani 1.
C C20 0.6194(2) 0.01488(8) 0.38160(10) 0.0251(8) Uani 1.
C C21 0.7181(2) 0.09663(8) 0.47720(10) 0.0223(8) Uani 1.
C C22 0.62120(10) 0.10849(7) 0.55010(10) 0.0202(7) Uani 1.
C C23 0.6506(2) 0.09711(8) 0.64550(10) 0.0242(8) Uani 1.
C C24 0.5597(2) 0.11108(8) 0.70930(10) 0.0265(8) Uani 1.
C C25 0.4419(2) 0.13679(8) 0.67660(10) 0.0261(8) Uani 1.
C C26 0.4201(2) 0.14773(8) 0.58140(10) 0.0235(8) Uani 1.
Cl Cl1 0.03884(4) 0.14124(2) 0.57310(3) 0.0235(2) Uani 1.
Cl Cl2 0.27765(7) 0.0513(2) 0.9046(3) 0.0360(10) Uani 0.807(5)
Cl Cl2' 0.2828(3) 0.0438(9) 0.9063(13) 0.0360(10) Uani 0.193
O O1 0.00010(10) 0.16286(8) 0.47920(10) 0.0430(10) Uani 1.
O O2 -0.06960(10) 0.14324(7) 0.63100(10) 0.0350(10) Uani 1.
O O3 0.13940(10) 0.18261(7) 0.61240(10) 0.0380(10) Uani 1.
O O4 0.08630(10) 0.07732(6) 0.56830(10) 0.0430(10) Uani 1.
O O5 0.1843(4) 0.07730(10) 0.9610(2) 0.088(2) Uani 0.807
O O6 0.3836(3) 0.0958(2) 0.9134(2) 0.092(2) Uani 0.807
O O7 0.3188(4) -0.00940(10) 0.9448(3) 0.076(2) Uani 0.807
O O8 0.2322(5) 0.04890(10) 0.8085(2) 0.106(3) Uani 0.807
O O5' 0.2735(10) 0.0922(4) 0.9682(7) 0.047(3) Uiso 0.193
O O6' 0.3948(9) 0.0519(5) 0.8602(7) 0.058(3) Uiso 0.193
O O7' 0.2658(10) -0.0164(6) 0.9395(9) 0.042(3) Uiso 0.193
O O8' 0.1778(9) 0.0470(5) 0.8336(8) 0.044(3) Uiso 0.193
H H1 0.1923 0.20677 0.4050 0.032 Uiso 1.
H H2 0.0996 0.30314 0.4447 0.039 Uiso 1.
H H3 0.2236 0.39692 0.4413 0.044 Uiso 1.
H H4 0.4322 0.39152 0.3880 0.040 Uiso 1.
H H6A 0.5493 0.28062 0.2615 0.033 Uiso 1.
H H6B 0.6082 0.32657 0.3388 0.033 Uiso 1.
H H7A 0.7278 0.22527 0.5017 0.039 Uiso 1.
H H7B 0.6068 0.26881 0.5027 0.039 Uiso 1.
H H7C 0.7325 0.29451 0.4630 0.039 Uiso 1.
H H8A 0.8198 0.21197 0.3618 0.033 Uiso 1.
H H8B 0.7630 0.25356 0.2784 0.033 Uiso 1.
H H10A 0.8614 0.12510 0.1558 0.042 Uiso 1.
H H10B 0.9357 0.15975 0.2396 0.042 Uiso 1.
H H10C 0.8603 0.19914 0.1612 0.042 Uiso 1.
H H11A 0.6252 0.20026 0.1472 0.032 Uiso 1.
H H11B 0.6424 0.12752 0.1311 0.032 Uiso 1.
H H12A 0.3141 0.18359 0.1703 0.034 Uiso 1.
H H12B 0.4016 0.18282 0.0861 0.034 Uiso 1.
H H12C 0.4227 0.23414 0.1645 0.034 Uiso 1.
H H13A 0.5151 0.05237 0.1990 0.030 Uiso 1.
H H13B 0.4287 0.07891 0.1142 0.030 Uiso 1.
H H15 0.2246 0.02058 0.1212 0.033 Uiso 1.
H H16 0.0464 -0.00428 0.2080 0.036 Uiso 1.
H H17 0.0507 0.02414 0.3681 0.032 Uiso 1.
H H18 0.2289 0.07895 0.4355 0.028 Uiso 1.
H H19A 0.7399 0.06090 0.2636 0.029 Uiso 1.
H H19B 0.8349 0.09283 0.3388 0.029 Uiso 1.
H H20A 0.5599 0.00753 0.4283 0.030 Uiso 1.
H H20B 0.6943 -0.01063 0.3948 0.030 Uiso 1.
H H20C 0.5803 0.00389 0.3212 0.030 Uiso 1.
H H21A 0.7710 0.13349 0.4735 0.027 Uiso 1.
H H21B 0.7702 0.06107 0.4969 0.027 Uiso 1.
H H23 0.7323 0.07992 0.6669 0.029 Uiso 1.
H H24 0.5779 0.10312 0.7748 0.032 Uiso 1.
H H25 0.3778 0.14662 0.7190 0.031 Uiso 1.
H H26 0.3399 0.16614 0.5591 0.028 Uiso 1.

loop_
_geom_angle_atom_site_label_1
_geom_angle_atom_site_label_2
_geom_angle_atom_site_label_3
_geom_angle
_geom_angle_publ_flag
N1 Mn1 N2 76.65(5) n
N1 Mn1 N3 96.82(5) n
N1 Mn1 N4 98.78(5) n
N1 Mn1 N5 161.91(5) n
N1 Mn1 N6 98.20(5) n
N2 Mn1 N3 93.77(5) n
N2 Mn1 N4 165.73(5) n
N2 Mn1 N5 87.17(5) n
N2 Mn1 N6 90.68(5) n
N3 Mn1 N4 100.23(5) n
N3 Mn1 N5 75.98(5) n
N3 Mn1 N6 164.95(5) n
N4 Mn1 N5 98.83(5) n
N4 Mn1 N6 76.48(5) n
N5 Mn1 N6 89.90(5) n
Mn1 N1 C1 127.40(10) no
Mn1 N1 C5 112.90(10) no
Mn1 N2 C6 102.70(10) no
Mn1 N2 C7 116.90(10) no
Mn1 N2 C8 110.90(10) no
Mn1 N3 C22 115.30(10) no
Mn1 N3 C26 126.20(10) no
Mn1 N4 C14 113.90(10) no
Mn1 N4 C18 126.30(10) no
Mn1 N5 C19 111.30(10) no
Mn1 N5 C20 114.30(10) no
Mn1 N6 C11 111.30(10) no
Mn1 N6 C12 114.90(10) no
Mn1 N6 C13 104.40(10) no
C1 N1 C5 118.30(10) no
C6 N2 C7 105.30(10) no
C6 N2 C8 110.40(10) no
C7 N2 C8 110.20(10) no
C22 N3 C26 118.40(10) no
C14 N4 C18 118.60(10) no
C20 N5 C21 106.60(10) no
C19 N5 C21 110.30(10) no
C19 N5 C20 109.30(10) no
C12 N6 C13 105.70(10) no
C11 N6 C12 109.50(10) no
C11 N6 C13 110.80(10) no
N1 C1 C2 123.0(2) no
C1 C2 C3 118.5(2) no
C2 C3 C4 119.1(2) no
C3 C4 C5 119.4(2) no
N1 C5 C4 121.7(2) no
N1 C5 C6 115.80(10) no
C4 C5 C6 122.6(2) no
N2 C6 C5 111.50(10) no
N2 C8 C9 118.40(10) no
C8 C9 C19 113.60(10) no
C10 C9 C19 104.60(10) no
C11 C9 C19 113.60(10) no
C8 C9 C10 104.90(10) no
C8 C9 C11 114.60(10) no
C10 C9 C11 104.00(10) no
N6 C11 C9 118.20(10) no
N6 C13 C14 110.50(10) no
N4 C14 C15 121.6(2) no
N4 C14 C13 115.80(10) no
C13 C14 C15 122.6(2) no
C14 C15 C16 118.9(2) no
C15 C16 C17 119.5(2) no
C16 C17 C18 118.4(2) no
N4 C18 C17 122.9(2) no
N5 C19 C9 117.30(10) no
N5 C21 C22 113.00(10) no
N3 C22 C23 121.50(10) no
N3 C22 C21 116.60(10) no
C21 C22 C23 121.90(10) no
C22 C23 C24 119.3(2) no
C23 C24 C25 119.3(2) no
C24 C25 C26 118.3(2) no
N3 C26 C25 123.2(2) no
O1 Cl1 O2 110.02(9) no
O1 Cl1 O3 108.54(9) no
O1 Cl1 O4 108.93(9) no
O2 Cl1 O3 109.57(8) no
O2 Cl1 O4 109.89(9) no
O3 Cl1 O4 109.86(9) no
O5 Cl2 O6 104.7(3) no
O5 Cl2 O7 108.0(3) no
O5 Cl2 O8 111.6(3) no
O6 Cl2 O7 109.4(2) no
O6 Cl2 O8 107.9(3) no
O7 Cl2 O8 114.7(4) no
O5' Cl2' O6' 108.5(11) no
O5' Cl2' O7' 116.9(14) no
O5' Cl2' O8' 110.1(10) no
O6' Cl2' O7' 114.3(12) no
O6' Cl2' O8' 105.8(13) no
O7' Cl2' O8' 100.4(11) no
N1 C1 H1 118.5 no
C2 C1 H1 118.5 no
C3 C2 H2 120.8 no
C1 C2 H2 120.8 no
C2 C3 H3 120.4 no
C4 C3 H3 120.4 no
C3 C4 H4 120.3 no
C5 C4 H4 120.3 no
H6A C6 H6B 109.5 no
N2 C6 H6A 109.0 no
C5 C6 H6A 109.0 no
N2 C6 H6B 109.0 no
C5 C6 H6B 109.0 no
H7A C7 H7B 109.5 no
H7A C7 H7C 109.5 no
N2 C7 H7A 109.5 no
H7B C7 H7C 109.5 no
N2 C7 H7B 109.5 no
N2 C7 H7C 109.5 no
H8A C8 H8B 109.5 no
N2 C8 H8A 107.2 no
C9 C8 H8A 107.2 no
N2 C8 H8B 107.2 no
C9 C8 H8B 107.2 no
H10A C10 H10B 109.5 no
H10A C10 H10C 109.5 no
C9 C10 H10A 109.5 no
H10B C10 H10C 109.5 no
C9 C10 H10B 109.5 no
C9 C10 H10C 109.5 no
H11A C11 H11B 109.5 no
N6 C11 H11A 107.2 no
C9 C11 H11A 107.2 no
N6 C11 H11B 107.2 no
C9 C11 H11B 107.2 no
H12A C12 H12B 109.5 no
H12A C12 H12C 109.5 no
N6 C12 H12A 109.5 no
H12B C12 H12C 109.5 no
N6 C12 H12B 109.5 no
N6 C12 H12C 109.5 no
H13A C13 H13B 109.5 no
N6 C13 H13A 109.2 no
C14 C13 H13A 109.2 no
N6 C13 H13B 109.2 no
C14 C13 H13B 109.2 no
C16 C15 H15 120.5 no
C14 C15 H15 120.5 no
C17 C16 H16 120.3 no
C15 C16 H16 120.3 no
C16 C17 H17 120.8 no
C18 C17 H17 120.8 no
N4 C18 H18 118.6 no
C17 C18 H18 118.6 no
H19A C19 H19B 109.5 no
N5 C19 H19A 107.5 no
C9 C19 H19A 107.5 no
N5 C19 H19B 107.5 no
C9 C19 H19B 107.5 no
H20A C20 H20B 109.5 no
H20A C20 H20C 109.5 no
N5 C20 H20A 109.5 no
H20B C20 H20C 109.5 no
N5 C20 H20B 109.5 no
N5 C20 H20C 109.5 no
H21A C21 H21B 109.5 no
N5 C21 H21A 108.6 no
C22 C21 H21A 108.6 no
N5 C21 H21B 108.6 no
C22 C21 H21B 108.6 no
C24 C23 H23 120.3 no
C22 C23 H23 120.3 no
C23 C24 H24 120.4 no
C25 C24 H24 120.4 no
C26 C25 H25 120.8 no
C24 C25 H25 120.8 no
N3 C26 H26 118.4 no
C25 C26 H26 118.4 no

loop_
_geom_bond_atom_site_label_1
_geom_bond_atom_site_label_2
_geom_bond_distance
_geom_bond_publ_flag
Mn1 N1 2.2490(10) yes
Mn1 N2 2.3070(10) yes
Mn1 N3 2.2040(10) yes
Mn1 N4 2.2320(10) yes
Mn1 N5 2.2980(10) yes
Mn1 N6 2.2760(10) yes
N1 C1 1.345(2) no
N1 C5 1.346(2) no
N2 C6 1.481(2) no
N2 C7 1.494(2) no
N2 C8 1.497(2) no
N3 C26 1.346(2) no
N3 C22 1.347(2) no
N4 C18 1.346(2) no
N4 C14 1.349(2) no
N5 C21 1.478(2) no
N5 C20 1.479(2) no
N5 C19 1.499(2) no
N6 C12 1.487(2) no
N6 C13 1.490(2) no
N6 C11 1.497(2) no
C1 C2 1.381(2) no
C2 C3 1.381(3) no
C3 C4 1.383(3) no
C4 C5 1.387(2) no
C5 C6 1.500(3) no
C8 C9 1.545(2) no
C9 C19 1.543(2) no
C9 C10 1.548(2) no
C9 C11 1.550(2) no
C13 C14 1.512(2) no
C14 C15 1.390(2) no
C15 C16 1.389(3) no
C16 C17 1.381(3) no
C17 C18 1.381(2) no
C21 C22 1.513(2) no
C22 C23 1.388(2) no
C23 C24 1.384(2) no
C24 C25 1.384(2) no
C25 C26 1.374(2) no
Cl1 O1 1.4380(10) no
Cl1 O2 1.4390(10) no
Cl1 O3 1.4370(10) no
Cl1 O4 1.4290(10) no
Cl2 O5 1.408(4) no
Cl2 O6 1.438(4) no
Cl2 O7 1.446(4) no
Cl2 O8 1.412(5) no
Cl2' O5' 1.35(2) no
Cl2' O6' 1.382(14) no
Cl2' O7' 1.36(2) no
Cl2' O8' 1.447(16) no
C1 H1 0.950 no
C2 H2 0.950 no
C3 H3 0.950 no
C4 H4 0.950 no
C6 H6A 0.950 no
C6 H6B 0.950 no
C7 H7A 0.950 no
C7 H7B 0.950 no
C7 H7C 0.950 no
C8 H8A 0.950 no
C8 H8B 0.950 no
C10 H10A 0.950 no
C10 H10B 0.950 no
C10 H10C 0.950 no
C11 H11A 0.950 no
C11 H11B 0.950 no
C12 H12A 0.950 no
C12 H12B 0.950 no
C12 H12C 0.950 no
C13 H13A 0.950 no
C13 H13B 0.950 no
C15 H15 0.950 no
C16 H16 0.950 no
C17 H17 0.950 no
C18 H18 0.950 no
C19 H19A 0.950 no
C19 H19B 0.950 no
C20 H20A 0.950 no
C20 H20B 0.950 no
C20 H20C 0.950 no
C21 H21A 0.950 no
C21 H21B 0.950 no
C23 H23 0.950 no
C24 H24 0.950 no
C25 H25 0.950 no
C26 H26 0.950 no
